data_1504250
loop_
_publ_author_name
'Brotherton, Wendy S.'
'Michaels, Heather A.'
'Simmons, J. Tyler'
'Clark, Ronald J.'
'Dalal, Naresh S.'
'Zhu, Lei'

_publ_section_title
;
 Apparent copper(II)-accelerated azide-alkyne cycloaddition.
;
_journal_issue 21
_journal_name_full 'Organic letters'
_journal_page_first 4954
_journal_page_last 4957
_journal_paper_doi 10.1021/ol9021113
_journal_volume 11
_journal_year 2009
_chemical_formula_moiety 'C22 H22 Cl Cu N6, Cl O4'
_chemical_formula_sum 'C22 H22 Cl2 Cu N6 O4'
_chemical_formula_weight 568.90
_chemical_name_systematic
; 
 ? 
;
_space_group_IT_number 14
_symmetry_cell_setting monoclinic
_symmetry_space_group_name_Hall '-P 2yn'
_symmetry_space_group_name_H-M 'P 1 21/n 1'
_atom_sites_solution_hydrogens geom
_atom_sites_solution_primary direct
_atom_sites_solution_secondary difmap
_audit_creation_method SHELXL-97
_cell_angle_alpha 90.00
_cell_angle_beta 103.990(2)
_cell_angle_gamma 90.00
_cell_formula_units_Z 4
_cell_length_a 16.8646(15)
_cell_length_b 7.5283(7)
_cell_length_c 18.9900(17)
_cell_measurement_reflns_used 6018
_cell_measurement_temperature 153(2)
_cell_measurement_theta_max 28.27
_cell_measurement_theta_min 2.49
_cell_volume 2339.5(4)
_computing_cell_refinement 'Bruker SMART'
_computing_data_collection 'Bruker SMART'
_computing_data_reduction 'Bruker SAINT'
_computing_molecular_graphics 'Bruker SHELXTL'
_computing_publication_material 'Bruker SHELXTL'
_computing_structure_refinement 'SHELXL-97 (Sheldrick, 2008)'
_computing_structure_solution 'SHELXS-97 (Sheldrick, 2008)'
_diffrn_ambient_temperature 153(2)
_diffrn_measured_fraction_theta_full 1.000
_diffrn_measured_fraction_theta_max 1.000
_diffrn_measurement_device_type 'CCD area detector'
_diffrn_measurement_method 'phi and omega scans'
_diffrn_radiation_monochromator graphite
_diffrn_radiation_source 'fine-focus sealed tube'
_diffrn_radiation_type MoK\a
_diffrn_radiation_wavelength 0.71073
_diffrn_reflns_av_R_equivalents 0.0538
_diffrn_reflns_av_sigmaI/netI 0.0364
_diffrn_reflns_limit_h_max 21
_diffrn_reflns_limit_h_min -21
_diffrn_reflns_limit_k_max 9
_diffrn_reflns_limit_k_min -9
_diffrn_reflns_limit_l_max 23
_diffrn_reflns_limit_l_min -23
_diffrn_reflns_number 27253
_diffrn_reflns_theta_full 26.37
_diffrn_reflns_theta_max 26.37
_diffrn_reflns_theta_min 1.45
_exptl_absorpt_coefficient_mu 1.205
_exptl_absorpt_correction_T_max 0.9312
_exptl_absorpt_correction_T_min 0.7137
_exptl_absorpt_correction_type empirical
_exptl_absorpt_process_details SADABS
_exptl_crystal_colour blue
_exptl_crystal_density_diffrn 1.615
_exptl_crystal_density_method 'not measured'
_exptl_crystal_description tetragonal
_exptl_crystal_F_000 1164
_exptl_crystal_size_max 0.30
_exptl_crystal_size_mid 0.16
_exptl_crystal_size_min 0.06
_refine_diff_density_max 0.842
_refine_diff_density_min -0.481
_refine_diff_density_rms 0.092
_refine_ls_extinction_method none
_refine_ls_goodness_of_fit_ref 1.100
_refine_ls_hydrogen_treatment constr
_refine_ls_matrix_type full
_refine_ls_number_parameters 353
_refine_ls_number_reflns 4787
_refine_ls_number_restraints 28
_refine_ls_restrained_S_all 1.167
_refine_ls_R_factor_all 0.0494
_refine_ls_R_factor_gt 0.0422
_refine_ls_shift/su_max 0.001
_refine_ls_shift/su_mean 0.000
_refine_ls_structure_factor_coef Fsqd
_refine_ls_weighting_details 'calc w=1/[\s^2^(Fo^2^)+(0.0520P)^2^+2.1237P] where P=(Fo^2^+2Fc^2^)/3'
_refine_ls_weighting_scheme calc
_refine_ls_wR_factor_gt 0.1004
_refine_ls_wR_factor_ref 0.1040
_reflns_number_gt 4194
_reflns_number_total 4787
_reflns_threshold_expression >2sigma(I)
_cod_data_source_file ol9021113_si_003.cif
_cod_data_source_block zhu7
_cod_depositor_comments
;
The following automatic conversions were performed:

'_symmetry_cell_setting' value 'Monoclinic' changed to 'monoclinic'
according to /home/saulius/struct/CIF-dictionaries/cif_core.dic
dictionary named 'cif_core.dic' version 2.4.2 from
2011-04-26.

'_exptl_absorpt_correction_type' value 'EMPIRICAL'
changed to 'empirical' according to
/home/saulius/struct/CIF-dictionaries/cif_core.dic dictionary named
'cif_core.dic' version 2.4.2 from 2011-04-26.

Automatic conversion script
Id: cif_fix_values 1715 2011-07-08 13:25:40Z adriana 
;
_cod_original_sg_symbol_Hall -P2yn
_cod_original_sg_symbol_H-M P2(1)/n
_cod_database_code 1504250

loop_
_symmetry_equiv_pos_as_xyz
'x, y, z'
'-x+1/2, y+1/2, -z+1/2'
'-x, -y, -z'
'x-1/2, -y-1/2, z-1/2'

loop_
_atom_site_label
_atom_site_type_symbol
_atom_site_fract_x
_atom_site_fract_y
_atom_site_fract_z
_atom_site_U_iso_or_equiv
_atom_site_adp_type
_atom_site_occupancy
_atom_site_symmetry_multiplicity
_atom_site_calc_flag
_atom_site_refinement_flags
_atom_site_disorder_assembly
_atom_site_disorder_group
Cu1 Cu 0.876657(19) 0.91818(4) -0.050946(17) 0.01425(11) Uani 1 1 d . . .
C1 C 0.93702(17) 0.7096(4) 0.08594(16) 0.0199(6) Uani 1 1 d . . .
H1 H 0.9489 0.6178 0.0557 0.024 Uiso 1 1 calc R . .
C2 C 0.95372(18) 0.6817(4) 0.15967(16) 0.0239(6) Uani 1 1 d . . .
H2 H 0.9762 0.5721 0.1799 0.029 Uiso 1 1 calc R . .
C3 C 0.93723(19) 0.8158(4) 0.20375(17) 0.0271(7) Uani 1 1 d . . .
H3 H 0.9490 0.8002 0.2549 0.033 Uiso 1 1 calc R . .
C4 C 0.90328(18) 0.9731(4) 0.17259(16) 0.0259(7) Uani 1 1 d . . .
H4 H 0.8917 1.0671 0.2020 0.031 Uiso 1 1 calc R . .
C5 C 0.88634(16) 0.9913(4) 0.09759(15) 0.0180(6) Uani 1 1 d . . .
C6 C 0.84922(19) 1.1599(4) 0.06104(15) 0.0201(6) Uani 1 1 d . . .
H6A H 0.8013 1.1924 0.0798 0.024 Uiso 1 1 calc R . .
H6B H 0.8897 1.2572 0.0735 0.024 Uiso 1 1 calc R . .
C7 C 0.85141(17) 1.2926(4) -0.05739(15) 0.0180(6) Uani 1 1 d . . .
H7A H 0.9077 1.3268 -0.0319 0.022 Uiso 1 1 calc R . .
H7B H 0.8153 1.3966 -0.0581 0.022 Uiso 1 1 calc R . .
C8 C 0.84922(16) 1.2352(4) -0.13389(15) 0.0177(6) Uani 1 1 d . . .
C9 C 0.83444(18) 1.3509(4) -0.19200(16) 0.0241(6) Uani 1 1 d . . .
H9 H 0.8226 1.4724 -0.1857 0.029 Uiso 1 1 calc R . .
C10 C 0.8372(2) 1.2869(4) -0.25950(17) 0.0288(7) Uani 1 1 d . . .
H10 H 0.8269 1.3641 -0.3003 0.035 Uiso 1 1 calc R . .
C11 C 0.85482(19) 1.1098(4) -0.26739(17) 0.0272(7) Uani 1 1 d . . .
H11 H 0.8576 1.0640 -0.3133 0.033 Uiso 1 1 calc R . .
C12 C 0.86838(18) 1.0007(4) -0.20721(16) 0.0220(6) Uani 1 1 d . . .
H12 H 0.8803 0.8788 -0.2125 0.026 Uiso 1 1 calc R . .
C13 C 0.73256(17) 1.1253(4) -0.04487(16) 0.0191(6) Uani 1 1 d . . .
H13A H 0.7057 1.2086 -0.0175 0.023 Uiso 1 1 calc R . .
H13B H 0.7153 1.1566 -0.0970 0.023 Uiso 1 1 calc R . .
C14 C 0.70703(16) 0.9399(4) -0.03400(15) 0.0164(6) Uani 1 1 d . . .
C15 C 0.64670(17) 0.8686(4) -0.00549(15) 0.0181(6) Uani 1 1 d . . .
H15 H 0.6086 0.9297 0.0153 0.022 Uiso 1 1 calc R . .
C16 C 0.60756(17) 0.5512(4) 0.01107(16) 0.0212(6) Uani 1 1 d . . .
H16A H 0.5890 0.4645 -0.0287 0.025 Uiso 1 1 calc R . .
H16B H 0.5584 0.6033 0.0229 0.025 Uiso 1 1 calc R . .
C17 C 0.65719(17) 0.4556(4) 0.07703(15) 0.0178(6) Uani 1 1 d . . .
C18 C 0.62787(19) 0.2941(4) 0.09624(17) 0.0233(6) Uani 1 1 d . . .
H18 H 0.5786 0.2460 0.0673 0.028 Uiso 1 1 calc R . .
C19 C 0.6702(2) 0.2029(4) 0.15746(17) 0.0271(7) Uani 1 1 d . . .
H19 H 0.6496 0.0933 0.1704 0.033 Uiso 1 1 calc R . .
C20 C 0.74227(19) 0.2714(4) 0.19958(16) 0.0254(7) Uani 1 1 d . . .
H20 H 0.7712 0.2094 0.2415 0.031 Uiso 1 1 calc R . .
C21 C 0.77206(19) 0.4314(4) 0.18018(16) 0.0240(6) Uani 1 1 d . . .
H21 H 0.8218 0.4784 0.2086 0.029 Uiso 1 1 calc R . .
C22 C 0.72943(18) 0.5227(4) 0.11954(16) 0.0214(6) Uani 1 1 d . . .
H22 H 0.7500 0.6326 0.1069 0.026 Uiso 1 1 calc R . .
N1 N 0.90431(14) 0.8631(3) 0.05494(12) 0.0165(5) Uani 1 1 d . . .
N2 N 0.86521(14) 1.0613(3) -0.14145(13) 0.0175(5) Uani 1 1 d . . .
N3 N 0.82328(13) 1.1420(3) -0.01915(12) 0.0152(5) Uani 1 1 d . . .
N4 N 0.74719(14) 0.8043(3) -0.05739(12) 0.0168(5) Uani 1 1 d . . .
N5 N 0.71478(14) 0.6517(3) -0.04448(13) 0.0179(5) Uani 1 1 d . . .
N6 N 0.65387(14) 0.6917(3) -0.01365(13) 0.0168(5) Uani 1 1 d . . .
Cl1 Cl 0.94718(4) 0.69545(9) -0.08479(4) 0.02098(17) Uani 1 1 d . . .
Cl2 Cl 0.50782(5) 0.17913(13) 0.84842(4) 0.0369(2) Uani 1 1 d D . .
O1A O 0.5174(10) 0.162(2) 0.9244(5) 0.042(3) Uani 0.650(13) 1 d PD A 1
O2A O 0.4279(5) 0.2161(16) 0.8132(5) 0.069(3) Uani 0.650(13) 1 d PD A 1
O3A O 0.5254(5) -0.0056(10) 0.8284(3) 0.092(3) Uani 0.650(13) 1 d PD A 1
O4A O 0.5705(5) 0.2827(16) 0.8406(4) 0.105(4) Uani 0.650(13) 1 d PD A 1
O1B O 0.4996(19) 0.135(5) 0.9188(9) 0.041(6) Uani 0.350(13) 1 d PD A 2
O2B O 0.4380(8) 0.164(3) 0.7917(8) 0.057(5) Uani 0.350(13) 1 d PD A 2
O3B O 0.5758(7) 0.147(3) 0.8192(6) 0.087(7) Uani 0.350(13) 1 d PD A 2
O4B O 0.5149(10) 0.3857(12) 0.8467(5) 0.070(5) Uani 0.350(13) 1 d PD A 2

loop_
_atom_site_aniso_label
_atom_site_aniso_U_11
_atom_site_aniso_U_22
_atom_site_aniso_U_33
_atom_site_aniso_U_23
_atom_site_aniso_U_13
_atom_site_aniso_U_12
Cu1 0.01652(18) 0.00900(17) 0.01780(19) 0.00039(12) 0.00525(13) 0.00204(12)
C1 0.0177(14) 0.0158(14) 0.0263(15) 0.0036(11) 0.0052(12) 0.0019(11)
C2 0.0199(15) 0.0232(16) 0.0285(16) 0.0098(12) 0.0059(12) 0.0023(12)
C3 0.0249(16) 0.0341(18) 0.0218(15) 0.0067(13) 0.0048(12) 0.0011(13)
C4 0.0264(16) 0.0293(17) 0.0226(15) -0.0018(13) 0.0070(13) 0.0006(13)
C5 0.0151(13) 0.0174(14) 0.0220(14) -0.0016(11) 0.0054(11) -0.0010(11)
C6 0.0272(15) 0.0133(13) 0.0219(14) -0.0026(11) 0.0097(12) 0.0005(11)
C7 0.0185(14) 0.0097(13) 0.0266(15) 0.0022(11) 0.0071(11) 0.0001(10)
C8 0.0145(13) 0.0154(13) 0.0229(14) 0.0002(11) 0.0038(11) -0.0021(11)
C9 0.0238(15) 0.0172(14) 0.0291(16) 0.0064(12) 0.0022(13) -0.0007(12)
C10 0.0304(17) 0.0297(17) 0.0228(16) 0.0092(13) -0.0003(13) -0.0010(14)
C11 0.0286(17) 0.0321(18) 0.0203(15) 0.0010(13) 0.0045(13) -0.0034(13)
C12 0.0228(15) 0.0201(15) 0.0226(15) -0.0012(12) 0.0049(12) 0.0009(12)
C13 0.0156(14) 0.0126(13) 0.0297(15) 0.0019(11) 0.0069(12) 0.0028(10)
C14 0.0146(13) 0.0138(13) 0.0202(14) 0.0013(10) 0.0028(11) 0.0022(10)
C15 0.0152(13) 0.0150(13) 0.0239(14) -0.0005(11) 0.0044(11) 0.0033(11)
C16 0.0158(13) 0.0155(14) 0.0316(16) 0.0003(12) 0.0047(12) -0.0029(11)
C17 0.0186(14) 0.0143(13) 0.0227(14) -0.0034(11) 0.0092(11) 0.0012(11)
C18 0.0220(15) 0.0210(15) 0.0282(16) -0.0012(12) 0.0083(12) -0.0055(12)
C19 0.0319(17) 0.0234(16) 0.0291(16) 0.0028(13) 0.0134(14) -0.0041(13)
C20 0.0291(16) 0.0290(17) 0.0205(15) 0.0026(13) 0.0104(13) 0.0026(13)
C21 0.0241(15) 0.0250(16) 0.0233(15) -0.0064(12) 0.0064(12) -0.0013(12)
C22 0.0238(15) 0.0151(14) 0.0264(15) -0.0039(12) 0.0087(12) -0.0014(12)
N1 0.0159(11) 0.0133(11) 0.0203(12) 0.0021(9) 0.0045(9) 0.0006(9)
N2 0.0174(12) 0.0152(12) 0.0206(12) 0.0024(9) 0.0056(9) -0.0005(9)
N3 0.0160(11) 0.0100(10) 0.0207(12) 0.0004(9) 0.0069(9) -0.0005(9)
N4 0.0154(11) 0.0141(12) 0.0196(12) -0.0005(9) 0.0016(9) 0.0010(9)
N5 0.0169(12) 0.0141(11) 0.0222(12) -0.0021(9) 0.0036(10) 0.0002(9)
N6 0.0139(11) 0.0144(11) 0.0222(12) 0.0009(9) 0.0048(9) -0.0007(9)
Cl1 0.0247(4) 0.0131(3) 0.0269(4) -0.0006(3) 0.0098(3) 0.0057(3)
Cl2 0.0227(4) 0.0598(6) 0.0256(4) -0.0080(4) 0.0007(3) -0.0047(4)
O1A 0.045(8) 0.040(5) 0.039(4) 0.000(3) 0.004(3) 0.016(5)
O2A 0.037(3) 0.095(7) 0.061(5) 0.030(5) -0.014(3) 0.008(3)
O3A 0.115(6) 0.082(5) 0.067(4) -0.045(4) 0.002(4) 0.034(5)
O4A 0.060(5) 0.166(11) 0.083(5) 0.039(6) 0.004(4) -0.069(7)
O1B 0.032(10) 0.059(12) 0.034(7) 0.019(7) 0.010(6) -0.002(7)
O2B 0.043(7) 0.072(10) 0.051(8) 0.007(6) 0.000(5) -0.032(7)
O3B 0.067(9) 0.146(17) 0.050(6) -0.020(8) 0.019(5) 0.046(11)
O4B 0.114(12) 0.043(6) 0.047(6) -0.003(4) 0.005(6) -0.045(6)

loop_
_atom_type_symbol
_atom_type_description
_atom_type_scat_dispersion_real
_atom_type_scat_dispersion_imag
_atom_type_scat_source
C C 0.0033 0.0016 'International Tables Vol C Tables 4.2.6.8 and 6.1.1.4'
H H 0.0000 0.0000 'International Tables Vol C Tables 4.2.6.8 and 6.1.1.4'
N N 0.0061 0.0033 'International Tables Vol C Tables 4.2.6.8 and 6.1.1.4'
O O 0.0106 0.0060 'International Tables Vol C Tables 4.2.6.8 and 6.1.1.4'
Cl Cl 0.1484 0.1585 'International Tables Vol C Tables 4.2.6.8 and 6.1.1.4'
Cu Cu 0.3201 1.2651 'International Tables Vol C Tables 4.2.6.8 and 6.1.1.4'

loop_
_geom_angle_atom_site_label_1
_geom_angle_atom_site_label_2
_geom_angle_atom_site_label_3
_geom_angle
N1 Cu1 N2 158.38(10)
N1 Cu1 N3 83.52(9)
N2 Cu1 N3 81.57(9)
N1 Cu1 Cl1 97.06(7)
N2 Cu1 Cl1 96.00(7)
N3 Cu1 Cl1 173.38(7)
N1 Cu1 N4 87.94(9)
N2 Cu1 N4 105.06(9)
N3 Cu1 N4 81.15(8)
Cl1 Cu1 N4 105.45(6)
N1 C1 C2 122.3(3)
N1 C1 H1 118.8
C2 C1 H1 118.8
C1 C2 C3 118.9(3)
C1 C2 H2 120.5
C3 C2 H2 120.5
C2 C3 C4 119.3(3)
C2 C3 H3 120.4
C4 C3 H3 120.4
C3 C4 C5 118.9(3)
C3 C4 H4 120.5
C5 C4 H4 120.5
N1 C5 C4 121.8(3)
N1 C5 C6 117.2(2)
C4 C5 C6 120.9(3)
N3 C6 C5 112.5(2)
N3 C6 H6A 109.1
C5 C6 H6A 109.1
N3 C6 H6B 109.1
C5 C6 H6B 109.1
H6A C6 H6B 107.8
N3 C7 C8 108.4(2)
N3 C7 H7A 110.0
C8 C7 H7A 110.0
N3 C7 H7B 110.0
C8 C7 H7B 110.0
H7A C7 H7B 108.4
N2 C8 C9 121.9(3)
N2 C8 C7 114.9(2)
C9 C8 C7 123.2(3)
C8 C9 C10 118.8(3)
C8 C9 H9 120.6
C10 C9 H9 120.6
C9 C10 C11 119.6(3)
C9 C10 H10 120.2
C11 C10 H10 120.2
C12 C11 C10 118.8(3)
C12 C11 H11 120.6
C10 C11 H11 120.6
N2 C12 C11 122.1(3)
N2 C12 H12 118.9
C11 C12 H12 118.9
C14 C13 N3 109.9(2)
C14 C13 H13A 109.7
N3 C13 H13A 109.7
C14 C13 H13B 109.7
N3 C13 H13B 109.7
H13A C13 H13B 108.2
N4 C14 C15 108.1(2)
N4 C14 C13 118.4(2)
C15 C14 C13 133.5(3)
N6 C15 C14 104.2(2)
N6 C15 H15 127.9
C14 C15 H15 127.9
N6 C16 C17 112.3(2)
N6 C16 H16A 109.1
C17 C16 H16A 109.1
N6 C16 H16B 109.1
C17 C16 H16B 109.1
H16A C16 H16B 107.9
C22 C17 C18 118.9(3)
C22 C17 C16 122.9(3)
C18 C17 C16 118.2(3)
C19 C18 C17 120.5(3)
C19 C18 H18 119.8
C17 C18 H18 119.8
C20 C19 C18 120.1(3)
C20 C19 H19 120.0
C18 C19 H19 120.0
C19 C20 C21 119.6(3)
C19 C20 H20 120.2
C21 C20 H20 120.2
C22 C21 C20 120.2(3)
C22 C21 H21 119.9
C20 C21 H21 119.9
C21 C22 C17 120.8(3)
C21 C22 H22 119.6
C17 C22 H22 119.6
C5 N1 C1 118.7(2)
C5 N1 Cu1 115.32(19)
C1 N1 Cu1 126.0(2)
C12 N2 C8 118.8(2)
C12 N2 Cu1 126.9(2)
C8 N2 Cu1 114.29(19)
C7 N3 C6 112.5(2)
C7 N3 C13 109.1(2)
C6 N3 C13 111.5(2)
C7 N3 Cu1 105.45(16)
C6 N3 Cu1 109.38(16)
C13 N3 Cu1 108.63(16)
N5 N4 C14 109.4(2)
N5 N4 Cu1 137.56(17)
C14 N4 Cu1 104.01(17)
N4 N5 N6 106.4(2)
N5 N6 C15 111.9(2)
N5 N6 C16 120.4(2)
C15 N6 C16 127.5(2)
O4A Cl2 O2A 121.9(6)
O4A Cl2 O2B 120.0(8)
O4A Cl2 O3B 47.5(7)
O2A Cl2 O3B 129.5(7)
O2B Cl2 O3B 107.3(9)
O4A Cl2 O1B 119.9(13)
O2A Cl2 O1B 101.4(14)
O2B Cl2 O1B 116.8(14)
O3B Cl2 O1B 127.2(15)
O4A Cl2 O1A 105.3(8)
O2A Cl2 O1A 111.6(8)
O2B Cl2 O1A 130.2(9)
O3B Cl2 O1A 118.8(8)
O4A Cl2 O3A 107.6(6)
O2A Cl2 O3A 107.2(5)
O2B Cl2 O3A 84.8(8)
O3B Cl2 O3A 60.5(7)
O1B Cl2 O3A 95.2(15)
O1A Cl2 O3A 101.3(7)
O4A Cl2 O4B 49.9(6)
O2A Cl2 O4B 81.9(7)
O2B Cl2 O4B 96.9(9)
O3B Cl2 O4B 95.2(9)
O1B Cl2 O4B 106.3(15)
O1A Cl2 O4B 96.9(8)
O3A Cl2 O4B 154.6(6)

loop_
_geom_bond_atom_site_label_1
_geom_bond_atom_site_label_2
_geom_bond_distance
Cu1 N1 1.995(2)
Cu1 N2 1.998(2)
Cu1 N3 2.068(2)
Cu1 Cl1 2.2380(7)
Cu1 N4 2.321(2)
C1 N1 1.352(4)
C1 C2 1.376(4)
C1 H1 0.9500
C2 C3 1.382(5)
C2 H2 0.9500
C3 C4 1.384(5)
C3 H3 0.9500
C4 C5 1.390(4)
C4 H4 0.9500
C5 N1 1.341(4)
C5 C6 1.508(4)
C6 N3 1.485(4)
C6 H6A 0.9900
C6 H6B 0.9900
C7 N3 1.485(3)
C7 C8 1.508(4)
C7 H7A 0.9900
C7 H7B 0.9900
C8 N2 1.351(4)
C8 C9 1.380(4)
C9 C10 1.380(4)
C9 H9 0.9500
C10 C11 1.382(5)
C10 H10 0.9500
C11 C12 1.381(4)
C11 H11 0.9500
C12 N2 1.343(4)
C12 H12 0.9500
C13 C14 1.490(4)
C13 N3 1.495(3)
C13 H13A 0.9900
C13 H13B 0.9900
C14 N4 1.358(3)
C14 C15 1.372(4)
C15 N6 1.349(4)
C15 H15 0.9500
C16 N6 1.458(4)
C16 C17 1.510(4)
C16 H16A 0.9900
C16 H16B 0.9900
C17 C22 1.384(4)
C17 C18 1.394(4)
C18 C19 1.390(4)
C18 H18 0.9500
C19 C20 1.384(5)
C19 H19 0.9500
C20 C21 1.389(4)
C20 H20 0.9500
C21 C22 1.384(4)
C21 H21 0.9500
C22 H22 0.9500
N4 N5 1.320(3)
N5 N6 1.334(3)
Cl2 O4A 1.350(5)
Cl2 O2A 1.381(7)
Cl2 O2B 1.396(12)
Cl2 O3B 1.409(9)
Cl2 O1B 1.417(13)
Cl2 O1A 1.417(9)
Cl2 O3A 1.490(6)
Cl2 O4B 1.561(8)

loop_
_geom_torsion_atom_site_label_1
_geom_torsion_atom_site_label_2
_geom_torsion_atom_site_label_3
_geom_torsion_atom_site_label_4
_geom_torsion
N1 C1 C2 C3 -0.6(4)
C1 C2 C3 C4 1.0(4)
C2 C3 C4 C5 0.3(5)
C3 C4 C5 N1 -2.1(4)
C3 C4 C5 C6 179.9(3)
N1 C5 C6 N3 11.5(4)
C4 C5 C6 N3 -170.5(2)
N3 C7 C8 N2 -32.5(3)
N3 C7 C8 C9 149.3(3)
N2 C8 C9 C10 -0.8(4)
C7 C8 C9 C10 177.2(3)
C8 C9 C10 C11 -0.3(5)
C9 C10 C11 C12 0.8(5)
C10 C11 C12 N2 -0.2(5)
N3 C13 C14 N4 -48.9(3)
N3 C13 C14 C15 133.3(3)
N4 C14 C15 N6 -0.2(3)
C13 C14 C15 N6 177.8(3)
N6 C16 C17 C22 15.7(4)
N6 C16 C17 C18 -165.4(2)
C22 C17 C18 C19 0.6(4)
C16 C17 C18 C19 -178.4(3)
C17 C18 C19 C20 -0.5(5)
C18 C19 C20 C21 -0.2(5)
C19 C20 C21 C22 0.7(4)
C20 C21 C22 C17 -0.6(4)
C18 C17 C22 C21 0.0(4)
C16 C17 C22 C21 178.9(3)
C4 C5 N1 C1 2.5(4)
C6 C5 N1 C1 -179.4(2)
C4 C5 N1 Cu1 -179.0(2)
C6 C5 N1 Cu1 -0.9(3)
C2 C1 N1 C5 -1.1(4)
C2 C1 N1 Cu1 -179.5(2)
N2 Cu1 N1 C5 40.1(4)
N3 Cu1 N1 C5 -6.52(19)
Cl1 Cu1 N1 C5 166.84(18)
N4 Cu1 N1 C5 -87.8(2)
N2 Cu1 N1 C1 -141.5(3)
N3 Cu1 N1 C1 171.9(2)
Cl1 Cu1 N1 C1 -14.8(2)
N4 Cu1 N1 C1 90.6(2)
C11 C12 N2 C8 -0.8(4)
C11 C12 N2 Cu1 176.0(2)
C9 C8 N2 C12 1.4(4)
C7 C8 N2 C12 -176.8(2)
C9 C8 N2 Cu1 -175.9(2)
C7 C8 N2 Cu1 5.9(3)
N1 Cu1 N2 C12 150.8(3)
N3 Cu1 N2 C12 -162.3(2)
Cl1 Cu1 N2 C12 23.9(2)
N4 Cu1 N2 C12 -83.9(2)
N1 Cu1 N2 C8 -32.2(4)
N3 Cu1 N2 C8 14.68(19)
Cl1 Cu1 N2 C8 -159.11(18)
N4 Cu1 N2 C8 93.1(2)
C8 C7 N3 C6 160.3(2)
C8 C7 N3 C13 -75.3(3)
C8 C7 N3 Cu1 41.2(2)
C5 C6 N3 C7 -132.4(2)
C5 C6 N3 C13 104.6(3)
C5 C6 N3 Cu1 -15.5(3)
C14 C13 N3 C7 155.6(2)
C14 C13 N3 C6 -79.5(3)
C14 C13 N3 Cu1 41.1(3)
N1 Cu1 N3 C7 133.34(17)
N2 Cu1 N3 C7 -30.96(17)
N4 Cu1 N3 C7 -137.75(17)
N1 Cu1 N3 C6 12.14(17)
N2 Cu1 N3 C6 -152.16(18)
N4 Cu1 N3 C6 101.05(17)
N1 Cu1 N3 C13 -109.82(18)
N2 Cu1 N3 C13 85.89(18)
N4 Cu1 N3 C13 -20.90(17)
C15 C14 N4 N5 -0.2(3)
C13 C14 N4 N5 -178.6(2)
C15 C14 N4 Cu1 -153.62(19)
C13 C14 N4 Cu1 28.0(3)
N1 Cu1 N4 N5 -60.2(3)
N2 Cu1 N4 N5 137.3(3)
N3 Cu1 N4 N5 -144.0(3)
Cl1 Cu1 N4 N5 36.6(3)
N1 Cu1 N4 C14 81.02(18)
N2 Cu1 N4 C14 -81.46(18)
N3 Cu1 N4 C14 -2.74(17)
Cl1 Cu1 N4 C14 177.78(15)
C14 N4 N5 N6 0.6(3)
Cu1 N4 N5 N6 140.5(2)
N4 N5 N6 C15 -0.7(3)
N4 N5 N6 C16 -176.8(2)
C14 C15 N6 N5 0.6(3)
C14 C15 N6 C16 176.3(3)
C17 C16 N6 N5 70.4(3)
C17 C16 N6 C15 -105.0(3)
